data_7038640
loop_
_publ_author_name
'Dunn, Peter L.'
'Carlson, Rebecca K.'
'Gagliardi, Laura'
'Tonks, Ian A.'

_publ_section_title
;
 Structure and bonding of group 4-nickel heterobimetallics supported by
 2-(diphenylphosphino)pyrrolide ligands.
;
_journal_issue 24
_journal_name_full 'Dalton transactions (Cambridge, England : 2003)'
_journal_page_first 9892
_journal_page_last 9901
_journal_paper_doi 10.1039/c6dt00431h
_journal_volume 45
_journal_year 2016
_chemical_formula_moiety 'C70 H58 Hf N4 Ni P4'
_chemical_formula_sum 'C70 H58 Hf N4 Ni P4'
_chemical_formula_weight 1316.34
_chemical_name_common 15137
_chemical_name_systematic
; 
 ? 
;
_space_group_IT_number 14
_symmetry_cell_setting monoclinic
_symmetry_space_group_name_Hall '-P 2ybc'
_symmetry_space_group_name_H-M 'P 1 21/c 1'
_atom_sites_solution_hydrogens geom
_atom_sites_solution_primary direct
_atom_sites_solution_secondary difmap
_audit_creation_method SHELXL-97
_audit_update_record
;
2016-01-28 deposited with the CCDC.
2016-02-29 downloaded from the CCDC.
;
_cell_angle_alpha 90.00
_cell_angle_beta 103.8260(10)
_cell_angle_gamma 90.00
_cell_formula_units_Z 4
_cell_length_a 11.2134(3)
_cell_length_b 23.6739(5)
_cell_length_c 22.8293(5)
_cell_measurement_reflns_used 9723
_cell_measurement_temperature 123(2)
_cell_volume 5884.8(2)
_computing_cell_refinement 'SAINT, Bruker'
_computing_data_collection 'SMART, Bruker'
_computing_data_reduction 'SAINT, Bruker'
_computing_molecular_graphics 'SHELXTL, Bruker'
_computing_structure_refinement 'SHELXL-97 (Sheldrick, 2008)'
_computing_structure_solution 'SHELXS-97 (Sheldrick, 2008)'
_diffrn_ambient_temperature 123(2)
_diffrn_measured_fraction_theta_full 0.991
_diffrn_measured_fraction_theta_max 0.991
_diffrn_measurement_device_type 'Bruker SMART Platform CCD'
_diffrn_measurement_method 'area detector, omega scans per phi'
_diffrn_radiation_monochromator graphite
_diffrn_radiation_source 'normal-focus sealed tube'
_diffrn_radiation_type CuK\a
_diffrn_radiation_wavelength 1.54178
_diffrn_reflns_av_R_equivalents 0.0617
_diffrn_reflns_av_sigmaI/netI 0.0421
_diffrn_reflns_limit_h_max 13
_diffrn_reflns_limit_h_min -12
_diffrn_reflns_limit_k_max 29
_diffrn_reflns_limit_k_min -29
_diffrn_reflns_limit_l_max 27
_diffrn_reflns_limit_l_min -28
_diffrn_reflns_number 60661
_diffrn_reflns_theta_full 72.24
_diffrn_reflns_theta_max 72.24
_diffrn_reflns_theta_min 2.73
_exptl_absorpt_coefficient_mu 4.946
_exptl_absorpt_correction_T_max 0.7901
_exptl_absorpt_correction_T_min 0.5241
_exptl_absorpt_correction_type multi-scan
_exptl_absorpt_process_details 'SADABS, R. Blessing, 1995'
_exptl_crystal_colour Red
_exptl_crystal_density_diffrn 1.486
_exptl_crystal_density_method 'not measured'
_exptl_crystal_description Block
_exptl_crystal_F_000 2496
_exptl_crystal_size_max 0.15
_exptl_crystal_size_mid 0.15
_exptl_crystal_size_min 0.05
_refine_diff_density_max 1.282
_refine_diff_density_min -1.447
_refine_diff_density_rms 0.102
_refine_ls_extinction_method none
_refine_ls_goodness_of_fit_ref 1.039
_refine_ls_hydrogen_treatment mixed
_refine_ls_matrix_type full
_refine_ls_number_parameters 721
_refine_ls_number_reflns 11514
_refine_ls_number_restraints 0
_refine_ls_restrained_S_all 1.039
_refine_ls_R_factor_all 0.0488
_refine_ls_R_factor_gt 0.0377
_refine_ls_shift/su_max 0.001
_refine_ls_shift/su_mean 0.000
_refine_ls_structure_factor_coef Fsqd
_refine_ls_weighting_details 'calc w=1/[\s^2^(Fo^2^)+(0.0418P)^2^+11.7063P] where P=(Fo^2^+2Fc^2^)/3'
_refine_ls_weighting_scheme calc
_refine_ls_wR_factor_gt 0.0891
_refine_ls_wR_factor_ref 0.0955
_reflns_number_gt 9739
_reflns_number_total 11514
_reflns_threshold_expression >2sigma(I)
_cod_data_source_file c6dt00431h2.cif
_cod_data_source_block 15137z
_cod_depositor_comments
;
The following automatic conversions were performed:

'_symmetry_cell_setting' value 'Monoclinic' changed to 'monoclinic'
according to
/usr/data/users/saulius/crontab/automatic-downloads/rss-feeds/RSC/lib/dictionaries/cif_core.dic
dictionary named 'cif_core.dic' version 2.4.2 from 2011-04-26.

Automatic conversion script
Id: cif_fix_values 4268 2015-11-12 08:31:59Z antanas 

 Adding full bibliography for 7038637--7038643.cif.
;
_cod_original_sg_symbol_H-M P2(1)/c
_cod_database_code 7038640

loop_
_symmetry_equiv_pos_as_xyz
'x, y, z'
'-x, y+1/2, -z+1/2'
'-x, -y, -z'
'x, -y-1/2, z-1/2'

loop_
_atom_site_label
_atom_site_type_symbol
_atom_site_fract_x
_atom_site_fract_y
_atom_site_fract_z
_atom_site_U_iso_or_equiv
_atom_site_adp_type
_atom_site_occupancy
_atom_site_symmetry_multiplicity
_atom_site_calc_flag
_atom_site_refinement_flags
Hf1 Hf 0.747147(15) 0.648768(6) 0.705708(8) 0.01978(6) Uani 1 1 d .
Ni1 Ni 0.82595(5) 0.56112(2) 0.75358(3) 0.01784(13) Uani 1 1 d .
P1 P 0.86576(9) 0.68090(4) 0.61322(4) 0.0248(2) Uani 1 1 d .
P2 P 0.75776(8) 0.58336(4) 0.83413(4) 0.02270(19) Uani 1 1 d .
P3 P 0.70690(8) 0.50824(3) 0.68377(4) 0.01859(18) Uani 1 1 d .
P4 P 1.01269(8) 0.59259(3) 0.76276(4) 0.01876(18) Uani 1 1 d .
N1 N 0.6990(3) 0.73084(11) 0.66078(14) 0.0247(7) Uani 1 1 d .
N2 N 0.6121(3) 0.65704(12) 0.75837(15) 0.0241(7) Uani 1 1 d .
N3 N 0.6266(3) 0.60767(11) 0.62846(13) 0.0187(6) Uani 1 1 d .
N4 N 0.9072(3) 0.69384(12) 0.76055(14) 0.0214(6) Uani 1 1 d .
C1 C 0.6391(4) 0.77992(16) 0.6640(2) 0.0332(9) Uani 1 1 d .
H13 H 0.5820 0.7857 0.6882 0.040 Uiso 1 1 calc R
C2 C 0.6720(4) 0.82055(16) 0.6272(2) 0.0394(11) Uani 1 1 d .
H12 H 0.6413 0.8580 0.6214 0.047 Uiso 1 1 calc R
C3 C 0.7592(4) 0.79610(16) 0.6001(2) 0.0361(10) Uani 1 1 d .
H11 H 0.7999 0.8137 0.5730 0.043 Uiso 1 1 calc R
C4 C 0.7739(3) 0.74108(15) 0.62100(18) 0.0275(8) Uani 1 1 d .
C5 C 1.0194(3) 0.70788(15) 0.61543(18) 0.0275(8) Uani 1 1 d .
C6 C 1.0733(4) 0.74700(18) 0.6597(2) 0.0368(10) Uani 1 1 d .
H1 H 1.0287 0.7609 0.6873 0.044 Uiso 1 1 calc R
C7 C 1.1927(4) 0.7655(2) 0.6633(2) 0.0459(13) Uani 1 1 d .
H2 H 1.2297 0.7917 0.6937 0.055 Uiso 1 1 calc R
C8 C 1.2578(4) 0.7462(2) 0.6232(2) 0.0517(15) Uani 1 1 d .
H3 H 1.3381 0.7600 0.6251 0.062 Uiso 1 1 calc R
C9 C 1.2060(4) 0.7067(2) 0.5803(2) 0.0489(13) Uani 1 1 d .
H4 H 1.2517 0.6924 0.5535 0.059 Uiso 1 1 calc R
C10 C 1.0873(4) 0.68772(18) 0.5762(2) 0.0379(10) Uani 1 1 d .
H5 H 1.0520 0.6607 0.5463 0.046 Uiso 1 1 calc R
C11 C 0.8133(4) 0.65366(17) 0.53631(18) 0.0298(8) Uani 1 1 d .
C12 C 0.7998(4) 0.59543(17) 0.52855(19) 0.0302(8) Uani 1 1 d .
H10 H 0.8208 0.5710 0.5625 0.036 Uiso 1 1 calc R
C13 C 0.7558(4) 0.57312(19) 0.4714(2) 0.0360(10) Uani 1 1 d .
H9 H 0.7457 0.5334 0.4665 0.043 Uiso 1 1 calc R
C14 C 0.7268(5) 0.6076(2) 0.4218(2) 0.0483(12) Uani 1 1 d .
H8 H 0.6947 0.5921 0.3829 0.058 Uiso 1 1 calc R
C15 C 0.7447(6) 0.6650(2) 0.4290(2) 0.0561(14) Uani 1 1 d .
H7 H 0.7274 0.6891 0.3947 0.067 Uiso 1 1 calc R
C16 C 0.7879(5) 0.6878(2) 0.4863(2) 0.0473(12) Uani 1 1 d .
H6 H 0.7999 0.7275 0.4908 0.057 Uiso 1 1 calc R
C17 C 0.5155(4) 0.69382(17) 0.7546(2) 0.0349(10) Uani 1 1 d .
H14 H 0.4790 0.7156 0.7200 0.042 Uiso 1 1 calc R
C18 C 0.4796(4) 0.69453(18) 0.8079(2) 0.0415(11) Uani 1 1 d .
H15 H 0.4148 0.7162 0.8167 0.050 Uiso 1 1 calc R
C19 C 0.5572(4) 0.65692(19) 0.8472(2) 0.0401(10) Uani 1 1 d .
H52 H 0.5558 0.6491 0.8878 0.048 Uiso 1 1 calc R
C20 C 0.6350(4) 0.63385(16) 0.81589(19) 0.0285(8) Uani 1 1 d .
C21 C 0.6136(3) 0.54946(14) 0.62439(16) 0.0197(7) Uani 1 1 d .
C22 C 0.5466(3) 0.62936(14) 0.57889(16) 0.0216(7) Uani 1 1 d .
H16 H 0.5365 0.6685 0.5696 0.026 Uiso 1 1 calc R
C23 C 0.4823(3) 0.58652(15) 0.54412(16) 0.0222(7) Uani 1 1 d .
H17 H 0.4210 0.5908 0.5076 0.027 Uiso 1 1 calc R
C24 C 0.5250(3) 0.53518(14) 0.57310(16) 0.0205(7) Uani 1 1 d .
H18 H 0.4983 0.4982 0.5600 0.025 Uiso 1 1 calc R
C25 C 0.7992(3) 0.46049(13) 0.64863(18) 0.0237(8) Uani 1 1 d .
C26 C 0.7845(4) 0.45687(15) 0.58662(18) 0.0272(8) Uani 1 1 d .
H23 H 0.7189 0.4764 0.5603 0.033 Uiso 1 1 calc R
C27 C 0.8658(4) 0.42464(17) 0.5630(2) 0.0394(10) Uani 1 1 d .
H22 H 0.8556 0.4224 0.5205 0.047 Uiso 1 1 calc R
C28 C 0.9601(4) 0.39619(18) 0.6002(3) 0.0450(12) Uani 1 1 d .
H21 H 1.0154 0.3746 0.5836 0.054 Uiso 1 1 calc R
C29 C 0.9752(4) 0.39877(16) 0.6618(3) 0.0443(13) Uani 1 1 d .
H20 H 1.0408 0.3789 0.6876 0.053 Uiso 1 1 calc R
C30 C 0.8942(4) 0.43053(16) 0.6864(2) 0.0340(9) Uani 1 1 d .
H19 H 0.9039 0.4317 0.7289 0.041 Uiso 1 1 calc R
C31 C 0.5954(3) 0.46070(14) 0.70559(16) 0.0223(7) Uani 1 1 d .
C32 C 0.5993(4) 0.40211(16) 0.7014(2) 0.0334(9) Uani 1 1 d .
H28 H 0.6628 0.3844 0.6870 0.040 Uiso 1 1 calc R
C33 C 0.5102(4) 0.36959(18) 0.7185(2) 0.0405(11) Uani 1 1 d .
H27 H 0.5129 0.3296 0.7156 0.049 Uiso 1 1 calc R
C34 C 0.4180(4) 0.39498(19) 0.7395(2) 0.0409(11) Uani 1 1 d .
H26 H 0.3570 0.3725 0.7508 0.049 Uiso 1 1 calc R
C35 C 0.4140(4) 0.45316(19) 0.7442(2) 0.0376(10) Uani 1 1 d .
H25 H 0.3504 0.4707 0.7586 0.045 Uiso 1 1 calc R
C36 C 0.5034(4) 0.48583(16) 0.72764(18) 0.0283(8) Uani 1 1 d .
H24 H 0.5015 0.5258 0.7315 0.034 Uiso 1 1 calc R
C37 C 1.0186(3) 0.66606(14) 0.78159(17) 0.0220(7) Uani 1 1 d .
C38 C 0.9278(4) 0.74901(15) 0.77793(18) 0.0290(9) Uani 1 1 d .
H29 H 0.8681 0.7782 0.7692 0.035 Uiso 1 1 calc R
C39 C 1.0478(4) 0.75611(16) 0.8100(2) 0.0329(9) Uani 1 1 d .
H30 H 1.0842 0.7902 0.8277 0.039 Uiso 1 1 calc R
C40 C 1.1063(4) 0.70319(16) 0.81167(19) 0.0303(9) Uani 1 1 d .
H31 H 1.1898 0.6949 0.8299 0.036 Uiso 1 1 calc R
C41 C 1.1044(3) 0.58254(13) 0.70742(16) 0.0203(7) Uani 1 1 d .
C42 C 1.2233(3) 0.60482(15) 0.71648(17) 0.0247(8) Uani 1 1 d .
H36 H 1.2566 0.6271 0.7512 0.030 Uiso 1 1 calc R
C43 C 1.2912(4) 0.59429(16) 0.67493(19) 0.0292(8) Uani 1 1 d .
H35 H 1.3714 0.6098 0.6808 0.035 Uiso 1 1 calc R
C44 C 1.2443(4) 0.56131(16) 0.62447(19) 0.0304(9) Uani 1 1 d .
H34 H 1.2926 0.5539 0.5964 0.037 Uiso 1 1 calc R
C45 C 1.1272(4) 0.53931(16) 0.61512(19) 0.0307(9) Uani 1 1 d .
H33 H 1.0945 0.5169 0.5805 0.037 Uiso 1 1 calc R
C46 C 1.0576(3) 0.55015(15) 0.65653(17) 0.0248(8) Uani 1 1 d .
H32 H 0.9769 0.5352 0.6500 0.030 Uiso 1 1 calc R
C47 C 1.1019(3) 0.55350(15) 0.82753(17) 0.0237(7) Uani 1 1 d .
C48 C 1.1384(4) 0.57579(19) 0.88553(18) 0.0331(9) Uani 1 1 d .
H41 H 1.1213 0.6141 0.8927 0.040 Uiso 1 1 calc R
C49 C 1.1998(4) 0.5418(2) 0.9328(2) 0.0441(11) Uani 1 1 d .
H37 H 1.2267 0.5574 0.9722 0.053 Uiso 1 1 calc R
C50 C 1.2219(4) 0.4860(2) 0.9232(2) 0.0518(14) Uani 1 1 d .
H38 H 1.2629 0.4629 0.9559 0.062 Uiso 1 1 calc R
C51 C 1.1847(5) 0.4630(2) 0.8658(3) 0.0488(13) Uani 1 1 d .
H39 H 1.1993 0.4242 0.8594 0.059 Uiso 1 1 calc R
C52 C 1.1259(4) 0.49665(17) 0.8177(2) 0.0342(9) Uani 1 1 d .
H40 H 1.1020 0.4811 0.7782 0.041 Uiso 1 1 calc R
C53 C 0.8558(3) 0.61222(17) 0.90413(17) 0.0268(8) Uani 1 1 d .
C54 C 0.8901(4) 0.66864(18) 0.90521(19) 0.0332(9) Uani 1 1 d .
H46 H 0.8618 0.6917 0.8706 0.040 Uiso 1 1 calc R
C55 C 0.9662(4) 0.6914(2) 0.9574(2) 0.0405(11) Uani 1 1 d .
H42 H 0.9897 0.7300 0.9580 0.049 Uiso 1 1 calc R
C56 C 1.0073(4) 0.6586(2) 1.0075(2) 0.0435(12) Uani 1 1 d .
H43 H 1.0591 0.6746 1.0426 0.052 Uiso 1 1 calc R
C57 C 0.9741(4) 0.6025(2) 1.0072(2) 0.0409(11) Uani 1 1 d .
H44 H 1.0027 0.5799 1.0421 0.049 Uiso 1 1 calc R
C58 C 0.8977(4) 0.57889(18) 0.95512(18) 0.0325(9) Uani 1 1 d .
H45 H 0.8748 0.5402 0.9547 0.039 Uiso 1 1 calc R
C59 C 0.7004(4) 0.51812(16) 0.86022(18) 0.0288(8) Uani 1 1 d .
C60 C 0.7683(4) 0.46929(17) 0.8569(2) 0.0374(10) Uani 1 1 d .
H51 H 0.8404 0.4716 0.8420 0.045 Uiso 1 1 calc R
C61 C 0.7322(5) 0.4176(2) 0.8749(2) 0.0477(12) Uani 1 1 d .
H47 H 0.7789 0.3846 0.8723 0.057 Uiso 1 1 calc R
C62 C 0.6276(5) 0.4142(2) 0.8968(2) 0.0560(15) Uani 1 1 d .
H48 H 0.6023 0.3788 0.9092 0.067 Uiso 1 1 calc R
C63 C 0.5608(5) 0.4616(3) 0.9008(3) 0.0597(15) Uani 1 1 d .
H49 H 0.4891 0.4589 0.9159 0.072 Uiso 1 1 calc R
C64 C 0.5969(4) 0.5139(2) 0.8828(2) 0.0437(11) Uani 1 1 d .
H50 H 0.5502 0.5467 0.8861 0.052 Uiso 1 1 calc R
C65 C 1.3128(6) 0.7933(3) 0.4717(3) 0.0665(17) Uani 1 1 d .
H53 H 1.2629 0.8224 0.4817 0.080 Uiso 1 1 calc R
C66 C 1.4356(5) 0.8000(3) 0.4850(3) 0.0630(15) Uani 1 1 d .
H57 H 1.4728 0.8335 0.5039 0.076 Uiso 1 1 calc R
C67 C 1.5062(6) 0.7563(3) 0.4703(3) 0.0638(16) Uani 1 1 d .
H58 H 1.5932 0.7597 0.4801 0.077 Uiso 1 1 calc R
C68 C 1.4509(6) 0.7070(2) 0.4410(3) 0.0594(14) Uani 1 1 d .
H54 H 1.5000 0.6774 0.4312 0.071 Uiso 1 1 calc R
C69 C 1.3312(5) 0.7027(3) 0.4275(3) 0.0639(17) Uani 1 1 d .
H55 H 1.2939 0.6703 0.4061 0.077 Uiso 1 1 calc R
C70 C 1.2568(6) 0.7442(3) 0.4434(3) 0.0627(16) Uani 1 1 d .
H56 H 1.1703 0.7393 0.4353 0.075 Uiso 1 1 calc R

loop_
_atom_site_aniso_label
_atom_site_aniso_U_11
_atom_site_aniso_U_22
_atom_site_aniso_U_33
_atom_site_aniso_U_23
_atom_site_aniso_U_13
_atom_site_aniso_U_12
Hf1 0.01855(10) 0.01128(8) 0.02652(10) -0.00555(6) -0.00055(7) 0.00040(6)
Ni1 0.0158(3) 0.0124(3) 0.0244(3) -0.0040(2) 0.0032(2) -0.0002(2)
P1 0.0225(5) 0.0160(4) 0.0333(5) -0.0036(3) 0.0018(4) -0.0010(3)
P2 0.0180(4) 0.0234(4) 0.0267(5) -0.0069(3) 0.0054(4) -0.0015(3)
P3 0.0192(4) 0.0115(4) 0.0242(4) -0.0027(3) 0.0033(3) -0.0026(3)
P4 0.0146(4) 0.0147(4) 0.0265(4) -0.0048(3) 0.0041(3) 0.0000(3)
N1 0.0257(16) 0.0094(13) 0.0350(17) -0.0035(12) -0.0004(13) 0.0004(11)
N2 0.0145(15) 0.0241(15) 0.0339(17) -0.0113(13) 0.0064(13) 0.0007(12)
N3 0.0204(15) 0.0134(13) 0.0198(14) -0.0074(10) -0.0001(11) -0.0040(11)
N4 0.0152(14) 0.0162(14) 0.0295(16) -0.0081(11) -0.0012(12) -0.0028(11)
C1 0.023(2) 0.0186(18) 0.053(3) -0.0104(17) 0.0005(18) 0.0022(15)
C2 0.034(2) 0.0133(17) 0.065(3) -0.0007(18) 0.001(2) 0.0039(16)
C3 0.035(2) 0.0198(18) 0.049(3) 0.0046(17) 0.0016(19) -0.0009(16)
C4 0.0235(19) 0.0180(17) 0.036(2) -0.0033(15) -0.0032(16) 0.0004(14)
C5 0.0233(19) 0.0215(17) 0.035(2) 0.0061(15) 0.0023(16) -0.0002(14)
C6 0.036(2) 0.032(2) 0.037(2) 0.0095(17) -0.0022(18) -0.0067(18)
C7 0.037(3) 0.044(3) 0.046(3) 0.018(2) -0.012(2) -0.018(2)
C8 0.024(2) 0.060(3) 0.065(3) 0.040(3) -0.002(2) -0.006(2)
C9 0.028(2) 0.055(3) 0.064(3) 0.032(3) 0.011(2) 0.005(2)
C10 0.029(2) 0.033(2) 0.049(3) 0.0104(19) 0.0053(19) 0.0022(17)
C11 0.024(2) 0.032(2) 0.033(2) -0.0045(16) 0.0067(16) -0.0013(16)
C12 0.023(2) 0.030(2) 0.039(2) -0.0085(17) 0.0110(17) -0.0053(16)
C13 0.031(2) 0.040(2) 0.040(2) -0.0179(19) 0.0157(19) -0.0080(18)
C14 0.041(3) 0.067(3) 0.036(2) -0.016(2) 0.010(2) 0.001(2)
C15 0.070(4) 0.060(3) 0.036(3) 0.006(2) 0.008(3) 0.006(3)
C16 0.059(3) 0.036(2) 0.043(3) 0.002(2) 0.004(2) 0.004(2)
C17 0.0184(19) 0.0248(19) 0.056(3) -0.0081(18) -0.0022(18) 0.0014(15)
C18 0.025(2) 0.031(2) 0.073(3) -0.014(2) 0.022(2) 0.0027(17)
C19 0.036(2) 0.038(2) 0.052(3) -0.008(2) 0.022(2) 0.0051(19)
C20 0.0228(19) 0.0272(19) 0.036(2) -0.0046(16) 0.0075(16) -0.0016(15)
C21 0.0188(17) 0.0139(15) 0.0264(17) -0.0039(13) 0.0052(14) -0.0040(13)
C22 0.0216(18) 0.0178(16) 0.0250(18) -0.0003(13) 0.0050(14) 0.0008(13)
C23 0.0152(17) 0.0257(17) 0.0244(17) -0.0015(14) 0.0023(14) -0.0027(14)
C24 0.0210(18) 0.0178(16) 0.0244(17) -0.0045(13) 0.0088(14) -0.0051(13)
C25 0.0195(18) 0.0091(14) 0.043(2) -0.0053(14) 0.0072(16) -0.0045(13)
C26 0.025(2) 0.0171(16) 0.041(2) -0.0081(15) 0.0118(17) -0.0079(14)
C27 0.041(3) 0.026(2) 0.059(3) -0.0134(19) 0.026(2) -0.0073(18)
C28 0.035(2) 0.025(2) 0.083(4) -0.015(2) 0.029(3) -0.0045(18)
C29 0.024(2) 0.0146(18) 0.092(4) -0.002(2) 0.008(2) -0.0005(15)
C30 0.028(2) 0.0181(17) 0.052(3) -0.0016(17) 0.0015(19) -0.0035(15)
C31 0.0218(18) 0.0182(16) 0.0246(17) 0.0035(13) 0.0009(14) -0.0041(13)
C32 0.035(2) 0.0185(18) 0.045(2) 0.0048(16) 0.0051(19) -0.0034(16)
C33 0.046(3) 0.023(2) 0.050(3) 0.0121(18) 0.005(2) -0.0110(18)
C34 0.039(3) 0.042(2) 0.039(2) 0.0155(19) 0.005(2) -0.017(2)
C35 0.030(2) 0.044(2) 0.040(2) 0.0062(19) 0.0122(19) -0.0089(19)
C36 0.025(2) 0.0231(18) 0.036(2) 0.0001(15) 0.0059(16) -0.0077(15)
C37 0.0170(17) 0.0163(16) 0.0316(19) -0.0072(14) 0.0038(14) -0.0021(13)
C38 0.029(2) 0.0158(17) 0.039(2) -0.0082(15) 0.0023(17) 0.0020(15)
C39 0.032(2) 0.0189(18) 0.045(2) -0.0122(16) 0.0025(18) -0.0045(15)
C40 0.024(2) 0.0228(18) 0.040(2) -0.0081(16) -0.0008(17) -0.0035(15)
C41 0.0188(17) 0.0108(14) 0.0316(19) -0.0006(13) 0.0068(14) 0.0027(12)
C42 0.0207(18) 0.0195(17) 0.0327(19) -0.0023(14) 0.0042(15) -0.0033(14)
C43 0.0181(18) 0.0239(18) 0.048(2) 0.0012(16) 0.0120(17) -0.0033(14)
C44 0.028(2) 0.0280(19) 0.041(2) -0.0009(16) 0.0189(18) -0.0012(16)
C45 0.030(2) 0.0282(19) 0.037(2) -0.0119(16) 0.0146(17) -0.0046(16)
C46 0.0213(18) 0.0200(17) 0.035(2) -0.0055(14) 0.0104(15) -0.0051(14)
C47 0.0140(17) 0.0251(18) 0.034(2) 0.0043(15) 0.0102(15) 0.0025(14)
C48 0.025(2) 0.044(2) 0.032(2) 0.0012(18) 0.0093(17) 0.0048(17)
C49 0.036(2) 0.066(3) 0.033(2) 0.013(2) 0.0127(19) 0.014(2)
C50 0.036(3) 0.070(3) 0.053(3) 0.034(3) 0.017(2) 0.020(2)
C51 0.042(3) 0.038(2) 0.072(4) 0.025(2) 0.025(3) 0.017(2)
C52 0.029(2) 0.028(2) 0.048(3) 0.0058(18) 0.0127(19) 0.0055(16)
C53 0.0192(18) 0.038(2) 0.0267(19) -0.0121(16) 0.0117(15) -0.0066(16)
C54 0.034(2) 0.036(2) 0.033(2) -0.0125(17) 0.0146(18) -0.0088(18)
C55 0.042(3) 0.047(3) 0.037(2) -0.020(2) 0.018(2) -0.022(2)
C56 0.038(3) 0.062(3) 0.033(2) -0.023(2) 0.0128(19) -0.022(2)
C57 0.034(2) 0.058(3) 0.029(2) -0.005(2) 0.0042(18) -0.012(2)
C58 0.028(2) 0.040(2) 0.030(2) -0.0082(17) 0.0085(17) -0.0069(17)
C59 0.024(2) 0.0292(19) 0.0296(19) -0.0052(15) 0.0000(16) -0.0068(15)
C60 0.042(3) 0.030(2) 0.036(2) -0.0009(17) 0.0022(19) -0.0019(18)
C61 0.058(3) 0.033(2) 0.043(3) 0.0015(19) -0.006(2) -0.005(2)
C62 0.056(3) 0.048(3) 0.056(3) 0.009(2) -0.003(3) -0.025(3)
C63 0.035(3) 0.068(4) 0.075(4) 0.008(3) 0.012(3) -0.022(3)
C64 0.029(2) 0.046(3) 0.058(3) 0.000(2) 0.012(2) -0.0099(19)
C65 0.069(4) 0.078(4) 0.050(3) 0.003(3) 0.008(3) 0.023(3)
C66 0.048(3) 0.078(4) 0.064(4) 0.009(3) 0.016(3) 0.002(3)
C67 0.053(3) 0.063(4) 0.072(4) -0.006(3) 0.010(3) 0.002(3)
C68 0.063(4) 0.055(3) 0.063(4) 0.009(3) 0.020(3) 0.012(3)
C69 0.038(3) 0.068(4) 0.080(4) 0.039(3) 0.002(3) 0.004(3)
C70 0.053(3) 0.083(4) 0.049(3) -0.001(3) 0.006(3) 0.001(3)

loop_
_atom_type_symbol
_atom_type_description
_atom_type_scat_dispersion_real
_atom_type_scat_dispersion_imag
_atom_type_scat_source
C C 0.0181 0.0091 'International Tables Vol C Tables 4.2.6.8 and 6.1.1.4'
H H 0.0000 0.0000 'International Tables Vol C Tables 4.2.6.8 and 6.1.1.4'
N N 0.0311 0.0180 'International Tables Vol C Tables 4.2.6.8 and 6.1.1.4'
P P 0.2955 0.4335 'International Tables Vol C Tables 4.2.6.8 and 6.1.1.4'
Ni Ni -3.0029 0.5091 'International Tables Vol C Tables 4.2.6.8 and 6.1.1.4'
Hf Hf -6.1794 4.9776 'International Tables Vol C Tables 4.2.6.8 and 6.1.1.4'

loop_
_geom_angle_atom_site_label_1
_geom_angle_atom_site_label_2
_geom_angle_atom_site_label_3
_geom_angle
N2 Hf1 N3 96.28(11)
N2 Hf1 N4 102.98(11)
N3 Hf1 N4 160.07(12)
N2 Hf1 N1 93.02(12)
N3 Hf1 N1 88.93(11)
N4 Hf1 N1 85.02(11)
N2 Hf1 Ni1 93.19(9)
N3 Hf1 Ni1 94.12(7)
N4 Hf1 Ni1 89.92(8)
N1 Hf1 Ni1 172.74(9)
N2 Hf1 P1 154.41(9)
N3 Hf1 P1 80.14(8)
N4 Hf1 P1 80.27(9)
N1 Hf1 P1 61.73(9)
Ni1 Hf1 P1 112.29(2)
P4 Ni1 P3 131.53(4)
P4 Ni1 P2 110.61(4)
P3 Ni1 P2 117.68(4)
P4 Ni1 Hf1 89.38(3)
P3 Ni1 Hf1 93.89(3)
P2 Ni1 Hf1 90.57(3)
C4 P1 C5 106.27(18)
C4 P1 C11 108.34(18)
C5 P1 C11 103.55(19)
C4 P1 Hf1 75.99(14)
C5 P1 Hf1 132.52(13)
C11 P1 Hf1 121.06(14)
C20 P2 C59 109.16(19)
C20 P2 C53 102.72(18)
C59 P2 C53 102.38(18)
C20 P2 Ni1 111.29(14)
C59 P2 Ni1 106.71(13)
C53 P2 Ni1 123.73(12)
C21 P3 C31 103.11(16)
C21 P3 C25 106.99(17)
C31 P3 C25 103.39(16)
C21 P3 Ni1 112.38(11)
C31 P3 Ni1 119.01(12)
C25 P3 Ni1 110.91(12)
C37 P4 C41 107.36(17)
C37 P4 C47 108.44(17)
C41 P4 C47 101.77(16)
C37 P4 Ni1 109.51(12)
C41 P4 Ni1 125.08(12)
C47 P4 Ni1 103.42(12)
C1 N1 C4 105.6(3)
C1 N1 Hf1 143.3(3)
C4 N1 Hf1 109.7(2)
C17 N2 C20 105.9(3)
C17 N2 Hf1 132.0(3)
C20 N2 Hf1 119.7(2)
C22 N3 C21 106.3(3)
C22 N3 Hf1 131.4(2)
C21 N3 Hf1 122.2(2)
C38 N4 C37 106.0(3)
C38 N4 Hf1 133.3(2)
C37 N4 Hf1 120.6(2)
N1 C1 C2 110.9(4)
N1 C1 H13 124.6
C2 C1 H13 124.6
C1 C2 C3 107.2(3)
C1 C2 H12 126.4
C3 C2 H12 126.4
C4 C3 C2 106.0(4)
C4 C3 H11 127.0
C2 C3 H11 127.0
C3 C4 N1 110.3(4)
C3 C4 P1 137.6(4)
N1 C4 P1 112.1(3)
C10 C5 C6 119.0(4)
C10 C5 P1 121.3(3)
C6 C5 P1 119.5(3)
C7 C6 C5 119.5(5)
C7 C6 H1 120.2
C5 C6 H1 120.2
C8 C7 C6 120.8(5)
C8 C7 H2 119.6
C6 C7 H2 119.6
C7 C8 C9 119.8(4)
C7 C8 H3 120.1
C9 C8 H3 120.1
C8 C9 C10 120.2(5)
C8 C9 H4 119.9
C10 C9 H4 119.9
C9 C10 C5 120.6(5)
C9 C10 H5 119.7
C5 C10 H5 119.7
C16 C11 C12 118.9(4)
C16 C11 P1 123.1(3)
C12 C11 P1 118.1(3)
C13 C12 C11 120.0(4)
C13 C12 H10 120.0
C11 C12 H10 120.0
C14 C13 C12 120.8(4)
C14 C13 H9 119.6
C12 C13 H9 119.6
C13 C14 C15 119.4(4)
C13 C14 H8 120.3
C15 C14 H8 120.3
C14 C15 C16 120.2(5)
C14 C15 H7 119.9
C16 C15 H7 119.9
C11 C16 C15 120.7(5)
C11 C16 H6 119.7
C15 C16 H6 119.7
C18 C17 N2 110.2(4)
C18 C17 H14 124.9
N2 C17 H14 124.9
C17 C18 C19 106.9(4)
C17 C18 H15 126.6
C19 C18 H15 126.6
C20 C19 C18 107.2(4)
C20 C19 H52 126.4
C18 C19 H52 126.4
C19 C20 N2 109.8(4)
C19 C20 P2 134.0(4)
N2 C20 P2 116.1(3)
C24 C21 N3 110.0(3)
C24 C21 P3 132.7(3)
N3 C21 P3 117.2(2)
N3 C22 C23 110.5(3)
N3 C22 H16 124.8
C23 C22 H16 124.8
C22 C23 C24 106.9(3)
C22 C23 H17 126.5
C24 C23 H17 126.5
C21 C24 C23 106.3(3)
C21 C24 H18 126.8
C23 C24 H18 126.8
C26 C25 C30 119.1(4)
C26 C25 P3 122.7(3)
C30 C25 P3 118.0(3)
C25 C26 C27 119.9(4)
C25 C26 H23 120.0
C27 C26 H23 120.0
C28 C27 C26 120.7(5)
C28 C27 H22 119.7
C26 C27 H22 119.7
C27 C28 C29 120.1(4)
C27 C28 H21 119.9
C29 C28 H21 119.9
C28 C29 C30 120.1(4)
C28 C29 H20 119.9
C30 C29 H20 119.9
C25 C30 C29 120.0(4)
C25 C30 H19 120.0
C29 C30 H19 120.0
C36 C31 C32 119.4(4)
C36 C31 P3 116.7(3)
C32 C31 P3 123.9(3)
C33 C32 C31 119.8(4)
C33 C32 H28 120.1
C31 C32 H28 120.1
C34 C33 C32 120.4(4)
C34 C33 H27 119.8
C32 C33 H27 119.8
C33 C34 C35 120.1(4)
C33 C34 H26 119.9
C35 C34 H26 119.9
C34 C35 C36 119.7(4)
C34 C35 H25 120.2
C36 C35 H25 120.2
C31 C36 C35 120.6(4)
C31 C36 H24 119.7
C35 C36 H24 119.7
C40 C37 N4 110.3(3)
C40 C37 P4 136.3(3)
N4 C37 P4 113.5(2)
N4 C38 C39 110.2(3)
N4 C38 H29 124.9
C39 C38 H29 124.9
C38 C39 C40 107.1(3)
C38 C39 H30 126.4
C40 C39 H30 126.4
C37 C40 C39 106.4(3)
C37 C40 H31 126.8
C39 C40 H31 126.8
C46 C41 C42 119.2(3)
C46 C41 P4 119.3(3)
C42 C41 P4 121.5(3)
C43 C42 C41 119.6(3)
C43 C42 H36 120.2
C41 C42 H36 120.2
C42 C43 C44 120.8(4)
C42 C43 H35 119.6
C44 C43 H35 119.6
C45 C44 C43 119.9(4)
C45 C44 H34 120.0
C43 C44 H34 120.0
C44 C45 C46 119.6(4)
C44 C45 H33 120.2
C46 C45 H33 120.2
C45 C46 C41 120.8(3)
C45 C46 H32 119.6
C41 C46 H32 119.6
C48 C47 C52 119.5(4)
C48 C47 P4 123.9(3)
C52 C47 P4 116.5(3)
C49 C48 C47 119.9(4)
C49 C48 H41 120.1
C47 C48 H41 120.1
C50 C49 C48 120.5(5)
C50 C49 H37 119.8
C48 C49 H37 119.8
C49 C50 C51 120.2(4)
C49 C50 H38 119.9
C51 C50 H38 119.9
C50 C51 C52 120.1(5)
C50 C51 H39 119.9
C52 C51 H39 119.9
C51 C52 C47 119.8(4)
C51 C52 H40 120.1
C47 C52 H40 120.1
C54 C53 C58 119.6(4)
C54 C53 P2 118.5(3)
C58 C53 P2 121.9(3)
C53 C54 C55 119.8(4)
C53 C54 H46 120.1
C55 C54 H46 120.1
C56 C55 C54 120.6(4)
C56 C55 H42 119.7
C54 C55 H42 119.7
C55 C56 C57 120.4(4)
C55 C56 H43 119.8
C57 C56 H43 119.8
C56 C57 C58 119.8(4)
C56 C57 H44 120.1
C58 C57 H44 120.1
C53 C58 C57 119.9(4)
C53 C58 H45 120.1
C57 C58 H45 120.1
C64 C59 C60 118.5(4)
C64 C59 P2 125.1(3)
C60 C59 P2 116.3(3)
C61 C60 C59 121.0(5)
C61 C60 H51 119.5
C59 C60 H51 119.5
C62 C61 C60 119.5(5)
C62 C61 H47 120.2
C60 C61 H47 120.2
C63 C62 C61 120.3(5)
C63 C62 H48 119.9
C61 C62 H48 119.9
C62 C63 C64 120.5(5)
C62 C63 H49 119.7
C64 C63 H49 119.7
C59 C64 C63 120.2(5)
C59 C64 H50 119.9
C63 C64 H50 119.9
C66 C65 C70 121.5(6)
C66 C65 H53 119.2
C70 C65 H53 119.2
C65 C66 C67 117.9(6)
C65 C66 H57 121.1
C67 C66 H57 121.1
C66 C67 C68 121.2(6)
C66 C67 H58 119.4
C68 C67 H58 119.4
C69 C68 C67 119.0(6)
C69 C68 H54 120.5
C67 C68 H54 120.5
C68 C69 C70 122.0(7)
C68 C69 H55 119.0
C70 C69 H55 119.0
C69 C70 C65 118.3(6)
C69 C70 H56 120.8
C65 C70 H56 120.8

loop_
_geom_bond_atom_site_label_1
_geom_bond_atom_site_label_2
_geom_bond_distance
Hf1 N2 2.156(3)
Hf1 N3 2.178(3)
Hf1 N4 2.203(3)
Hf1 N1 2.203(3)
Hf1 Ni1 2.4123(6)
Hf1 P1 2.8543(11)
Ni1 P4 2.1849(10)
Ni1 P3 2.2072(10)
Ni1 P2 2.2171(11)
P1 C4 1.792(4)
P1 C5 1.827(4)
P1 C11 1.831(4)
P2 C20 1.796(4)
P2 C59 1.827(4)
P2 C53 1.841(4)
P3 C21 1.791(4)
P3 C31 1.837(4)
P3 C25 1.841(4)
P4 C37 1.789(3)
P4 C41 1.825(4)
P4 C47 1.827(4)
N1 C1 1.353(5)
N1 C4 1.398(5)
N2 C17 1.376(5)
N2 C20 1.389(5)
N3 C22 1.365(4)
N3 C21 1.387(4)
N4 C38 1.369(4)
N4 C37 1.391(4)
C1 C2 1.383(6)
C1 H13 0.9500
C2 C3 1.400(7)
C2 H12 0.9500
C3 C4 1.383(5)
C3 H11 0.9500
C5 C10 1.391(6)
C5 C6 1.398(6)
C6 C7 1.393(6)
C6 H1 0.9500
C7 C8 1.377(8)
C7 H2 0.9500
C8 C9 1.378(8)
C8 H3 0.9500
C9 C10 1.386(6)
C9 H4 0.9500
C10 H5 0.9500
C11 C16 1.373(6)
C11 C12 1.393(5)
C12 C13 1.384(6)
C12 H10 0.9500
C13 C14 1.371(7)
C13 H9 0.9500
C14 C15 1.378(8)
C14 H8 0.9500
C15 C16 1.391(7)
C15 H7 0.9500
C16 H6 0.9500
C17 C18 1.371(7)
C17 H14 0.9500
C18 C19 1.407(7)
C18 H15 0.9500
C19 C20 1.366(6)
C19 H52 0.9500
C21 C24 1.384(5)
C22 C23 1.380(5)
C22 H16 0.9500
C23 C24 1.412(5)
C23 H17 0.9500
C24 H18 0.9500
C25 C26 1.388(6)
C25 C30 1.394(5)
C26 C27 1.393(6)
C26 H23 0.9500
C27 C28 1.365(7)
C27 H22 0.9500
C28 C29 1.377(8)
C28 H21 0.9500
C29 C30 1.395(6)
C29 H20 0.9500
C30 H19 0.9500
C31 C36 1.386(6)
C31 C32 1.392(5)
C32 C33 1.388(6)
C32 H28 0.9500
C33 C34 1.378(7)
C33 H27 0.9500
C34 C35 1.383(6)
C34 H26 0.9500
C35 C36 1.388(5)
C35 H25 0.9500
C36 H24 0.9500
C37 C40 1.375(5)
C38 C39 1.380(5)
C38 H29 0.9500
C39 C40 1.411(5)
C39 H30 0.9500
C40 H31 0.9500
C41 C46 1.386(5)
C41 C42 1.402(5)
C42 C43 1.374(6)
C42 H36 0.9500
C43 C44 1.387(6)
C43 H35 0.9500
C44 C45 1.381(6)
C44 H34 0.9500
C45 C46 1.386(5)
C45 H33 0.9500
C46 H32 0.9500
C47 C48 1.393(6)
C47 C52 1.401(5)
C48 C49 1.390(6)
C48 H41 0.9500
C49 C50 1.373(7)
C49 H37 0.9500
C50 C51 1.387(8)
C50 H38 0.9500
C51 C52 1.389(6)
C51 H39 0.9500
C52 H40 0.9500
C53 C54 1.388(6)
C53 C58 1.392(6)
C54 C55 1.397(6)
C54 H46 0.9500
C55 C56 1.367(7)
C55 H42 0.9500
C56 C57 1.380(7)
C56 H43 0.9500
C57 C58 1.404(6)
C57 H44 0.9500
C58 H45 0.9500
C59 C64 1.382(6)
C59 C60 1.396(6)
C60 C61 1.382(6)
C60 H51 0.9500
C61 C62 1.382(8)
C61 H47 0.9500
C62 C63 1.363(8)
C62 H48 0.9500
C63 C64 1.395(7)
C63 H49 0.9500
C64 H50 0.9500
C65 C66 1.347(8)
C65 C70 1.403(9)
C65 H53 0.9500
C66 C67 1.393(8)
C66 H57 0.9500
C67 C68 1.414(8)
C67 H58 0.9500
C68 C69 1.308(8)
C68 H54 0.9500
C69 C70 1.392(9)
C69 H55 0.9500
C70 H56 0.9500

loop_
_geom_torsion_atom_site_label_1
_geom_torsion_atom_site_label_2
_geom_torsion_atom_site_label_3
_geom_torsion_atom_site_label_4
_geom_torsion
N2 Hf1 Ni1 P4 -134.60(8)
N3 Hf1 Ni1 P4 128.86(8)
N4 Hf1 Ni1 P4 -31.60(9)
N1 Hf1 Ni1 P4 14.2(6)
P1 Hf1 Ni1 P4 47.83(4)
N2 Hf1 Ni1 P3 93.81(8)
N3 Hf1 Ni1 P3 -2.73(8)
N4 Hf1 Ni1 P3 -163.20(9)
N1 Hf1 Ni1 P3 -117.4(6)
P1 Hf1 Ni1 P3 -83.76(4)
N2 Hf1 Ni1 P2 -23.99(8)
N3 Hf1 Ni1 P2 -120.53(8)
N4 Hf1 Ni1 P2 79.01(9)
N1 Hf1 Ni1 P2 124.8(6)
P1 Hf1 Ni1 P2 158.44(3)
N2 Hf1 P1 C4 14.1(2)
N3 Hf1 P1 C4 98.04(14)
N4 Hf1 P1 C4 -85.64(14)
N1 Hf1 P1 C4 3.92(15)
Ni1 Hf1 P1 C4 -171.52(12)
N2 Hf1 P1 C5 113.5(2)
N3 Hf1 P1 C5 -162.57(18)
N4 Hf1 P1 C5 13.74(18)
N1 Hf1 P1 C5 103.30(19)
Ni1 Hf1 P1 C5 -72.14(17)
N2 Hf1 P1 C11 -89.1(2)
N3 Hf1 P1 C11 -5.15(17)
N4 Hf1 P1 C11 171.16(17)
N1 Hf1 P1 C11 -99.28(18)
Ni1 Hf1 P1 C11 85.28(15)
P4 Ni1 P2 C20 112.36(14)
P3 Ni1 P2 C20 -71.88(14)
Hf1 Ni1 P2 C20 22.81(14)
P4 Ni1 P2 C59 -128.63(13)
P3 Ni1 P2 C59 47.13(14)
Hf1 Ni1 P2 C59 141.82(13)
P4 Ni1 P2 C53 -10.62(17)
P3 Ni1 P2 C53 165.14(16)
Hf1 Ni1 P2 C53 -100.17(17)
P4 Ni1 P3 C21 -90.63(14)
P2 Ni1 P3 C21 94.67(14)
Hf1 Ni1 P3 C21 1.99(13)
P4 Ni1 P3 C31 148.78(14)
P2 Ni1 P3 C31 -25.91(14)
Hf1 Ni1 P3 C31 -118.60(14)
P4 Ni1 P3 C25 29.08(14)
P2 Ni1 P3 C25 -145.61(13)
Hf1 Ni1 P3 C25 121.70(13)
P3 Ni1 P4 C37 133.38(14)
P2 Ni1 P4 C37 -51.64(14)
Hf1 Ni1 P4 C37 38.73(14)
P3 Ni1 P4 C41 3.90(15)
P2 Ni1 P4 C41 178.88(13)
Hf1 Ni1 P4 C41 -90.75(13)
P3 Ni1 P4 C47 -111.18(13)
P2 Ni1 P4 C47 63.80(13)
Hf1 Ni1 P4 C47 154.17(13)
N2 Hf1 N1 C1 15.6(4)
N3 Hf1 N1 C1 111.8(4)
N4 Hf1 N1 C1 -87.2(4)
Ni1 Hf1 N1 C1 -133.2(6)
P1 Hf1 N1 C1 -168.8(4)
N2 Hf1 N1 C4 179.2(2)
N3 Hf1 N1 C4 -84.6(2)
N4 Hf1 N1 C4 76.4(2)
Ni1 Hf1 N1 C4 30.4(8)
P1 Hf1 N1 C4 -5.2(2)
N3 Hf1 N2 C17 -76.8(3)
N4 Hf1 N2 C17 98.0(3)
N1 Hf1 N2 C17 12.4(3)
Ni1 Hf1 N2 C17 -171.3(3)
P1 Hf1 N2 C17 3.5(5)
N3 Hf1 N2 C20 123.2(3)
N4 Hf1 N2 C20 -61.9(3)
N1 Hf1 N2 C20 -147.5(3)
Ni1 Hf1 N2 C20 28.7(3)
P1 Hf1 N2 C20 -156.5(2)
N2 Hf1 N3 C22 85.8(3)
N4 Hf1 N3 C22 -79.3(5)
N1 Hf1 N3 C22 -7.1(3)
Ni1 Hf1 N3 C22 179.5(3)
P1 Hf1 N3 C22 -68.6(3)
N2 Hf1 N3 C21 -89.5(3)
N4 Hf1 N3 C21 105.4(4)
N1 Hf1 N3 C21 177.6(3)
Ni1 Hf1 N3 C21 4.2(3)
P1 Hf1 N3 C21 116.1(3)
N2 Hf1 N4 C38 -64.1(4)
N3 Hf1 N4 C38 100.7(4)
N1 Hf1 N4 C38 27.8(4)
Ni1 Hf1 N4 C38 -157.4(4)
P1 Hf1 N4 C38 90.0(4)
N2 Hf1 N4 C37 120.7(3)
N3 Hf1 N4 C37 -74.5(4)
N1 Hf1 N4 C37 -147.3(3)
Ni1 Hf1 N4 C37 27.5(3)
P1 Hf1 N4 C37 -85.2(3)
C4 N1 C1 C2 0.7(4)
Hf1 N1 C1 C2 164.7(3)
N1 C1 C2 C3 -1.1(5)
C1 C2 C3 C4 1.0(5)
C2 C3 C4 N1 -0.6(5)
C2 C3 C4 P1 -177.6(4)
C1 N1 C4 C3 -0.1(4)
Hf1 N1 C4 C3 -170.0(3)
C1 N1 C4 P1 177.8(3)
Hf1 N1 C4 P1 7.8(3)
C5 P1 C4 C3 40.4(5)
C11 P1 C4 C3 -70.3(5)
Hf1 P1 C4 C3 171.2(5)
C5 P1 C4 N1 -136.6(3)
C11 P1 C4 N1 112.6(3)
Hf1 P1 C4 N1 -5.9(2)
C4 P1 C5 C10 -137.8(3)
C11 P1 C5 C10 -23.7(4)
Hf1 P1 C5 C10 136.5(3)
C4 P1 C5 C6 46.2(4)
C11 P1 C5 C6 160.3(3)
Hf1 P1 C5 C6 -39.5(4)
C10 C5 C6 C7 0.8(6)
P1 C5 C6 C7 176.9(3)
C5 C6 C7 C8 0.7(6)
C6 C7 C8 C9 -2.2(7)
C7 C8 C9 C10 2.1(7)
C8 C9 C10 C5 -0.5(7)
C6 C5 C10 C9 -0.9(6)
P1 C5 C10 C9 -176.9(3)
C4 P1 C11 C16 44.4(5)
C5 P1 C11 C16 -68.1(4)
Hf1 P1 C11 C16 128.8(4)
C4 P1 C11 C12 -136.1(3)
C5 P1 C11 C12 111.3(3)
Hf1 P1 C11 C12 -51.7(4)
C16 C11 C12 C13 -3.0(6)
P1 C11 C12 C13 177.5(3)
C11 C12 C13 C14 1.0(7)
C12 C13 C14 C15 1.6(7)
C13 C14 C15 C16 -2.1(8)
C12 C11 C16 C15 2.5(8)
P1 C11 C16 C15 -178.0(4)
C14 C15 C16 C11 0.0(9)
C20 N2 C17 C18 0.8(4)
Hf1 N2 C17 C18 -161.1(3)
N2 C17 C18 C19 0.4(5)
C17 C18 C19 C20 -1.4(5)
C18 C19 C20 N2 2.0(5)
C18 C19 C20 P2 -180.0(3)
C17 N2 C20 C19 -1.8(4)
Hf1 N2 C20 C19 162.9(3)
C17 N2 C20 P2 179.8(3)
Hf1 N2 C20 P2 -15.5(4)
C59 P2 C20 C19 56.1(5)
C53 P2 C20 C19 -52.0(5)
Ni1 P2 C20 C19 173.6(4)
C59 P2 C20 N2 -125.9(3)
C53 P2 C20 N2 125.9(3)
Ni1 P2 C20 N2 -8.4(3)
C22 N3 C21 C24 -0.8(4)
Hf1 N3 C21 C24 175.6(2)
C22 N3 C21 P3 -179.7(3)
Hf1 N3 C21 P3 -3.3(4)
C31 P3 C21 C24 -48.8(4)
C25 P3 C21 C24 59.9(4)
Ni1 P3 C21 C24 -178.2(3)
C31 P3 C21 N3 129.8(3)
C25 P3 C21 N3 -121.5(3)
Ni1 P3 C21 N3 0.4(3)
C21 N3 C22 C23 0.8(4)
Hf1 N3 C22 C23 -175.1(2)
N3 C22 C23 C24 -0.5(4)
N3 C21 C24 C23 0.4(4)
P3 C21 C24 C23 179.1(3)
C22 C23 C24 C21 0.1(4)
C21 P3 C25 C26 -5.0(3)
C31 P3 C25 C26 103.5(3)
Ni1 P3 C25 C26 -127.9(3)
C21 P3 C25 C30 169.5(3)
C31 P3 C25 C30 -82.0(3)
Ni1 P3 C25 C30 46.6(3)
C30 C25 C26 C27 -1.4(5)
P3 C25 C26 C27 173.0(3)
C25 C26 C27 C28 0.3(6)
C26 C27 C28 C29 0.5(6)
C27 C28 C29 C30 -0.1(6)
C26 C25 C30 C29 1.8(5)
P3 C25 C30 C29 -172.8(3)
C28 C29 C30 C25 -1.1(6)
C21 P3 C31 C36 -61.7(3)
C25 P3 C31 C36 -173.1(3)
Ni1 P3 C31 C36 63.4(3)
C21 P3 C31 C32 118.6(3)
C25 P3 C31 C32 7.3(4)
Ni1 P3 C31 C32 -116.2(3)
C36 C31 C32 C33 1.0(6)
P3 C31 C32 C33 -179.3(3)
C31 C32 C33 C34 0.0(7)
C32 C33 C34 C35 -0.5(7)
C33 C34 C35 C36 0.0(7)
C32 C31 C36 C35 -1.5(6)
P3 C31 C36 C35 178.8(3)
C34 C35 C36 C31 1.0(6)
C38 N4 C37 C40 0.3(5)
Hf1 N4 C37 C40 176.6(3)
C38 N4 C37 P4 -179.3(3)
Hf1 N4 C37 P4 -2.9(4)
C41 P4 C37 C40 -68.6(5)
C47 P4 C37 C40 40.7(5)
Ni1 P4 C37 C40 152.9(4)
C41 P4 C37 N4 110.8(3)
C47 P4 C37 N4 -139.9(3)
Ni1 P4 C37 N4 -27.7(3)
C37 N4 C38 C39 -1.1(5)
Hf1 N4 C38 C39 -176.8(3)
N4 C38 C39 C40 1.5(5)
N4 C37 C40 C39 0.6(5)
P4 C37 C40 C39 -180.0(4)
C38 C39 C40 C37 -1.2(5)
C37 P4 C41 C46 -134.0(3)
C47 P4 C41 C46 112.2(3)
Ni1 P4 C41 C46 -3.6(3)
C37 P4 C41 C42 48.8(3)
C47 P4 C41 C42 -65.0(3)
Ni1 P4 C41 C42 179.1(2)
C46 C41 C42 C43 0.1(5)
P4 C41 C42 C43 177.3(3)
C41 C42 C43 C44 -0.8(6)
C42 C43 C44 C45 1.0(6)
C43 C44 C45 C46 -0.4(6)
C44 C45 C46 C41 -0.4(6)
C42 C41 C46 C45 0.5(5)
P4 C41 C46 C45 -176.8(3)
C37 P4 C47 C48 15.7(4)
C41 P4 C47 C48 128.7(3)
Ni1 P4 C47 C48 -100.6(3)
C37 P4 C47 C52 -169.1(3)
C41 P4 C47 C52 -56.1(3)
Ni1 P4 C47 C52 74.7(3)
C52 C47 C48 C49 1.1(6)
P4 C47 C48 C49 176.1(3)
C47 C48 C49 C50 -1.8(7)
C48 C49 C50 C51 0.9(8)
C49 C50 C51 C52 0.7(8)
C50 C51 C52 C47 -1.4(7)
C48 C47 C52 C51 0.5(6)
P4 C47 C52 C51 -174.9(3)
C20 P2 C53 C54 -50.3(4)
C59 P2 C53 C54 -163.5(3)
Ni1 P2 C53 C54 76.5(3)
C20 P2 C53 C58 130.9(3)
C59 P2 C53 C58 17.7(4)
Ni1 P2 C53 C58 -102.4(3)
C58 C53 C54 C55 0.0(6)
P2 C53 C54 C55 -178.8(3)
C53 C54 C55 C56 -0.1(7)
C54 C55 C56 C57 0.0(7)
C55 C56 C57 C58 0.1(7)
C54 C53 C58 C57 0.1(6)
P2 C53 C58 C57 178.9(3)
C56 C57 C58 C53 -0.1(7)
C20 P2 C59 C64 -21.2(4)
C53 P2 C59 C64 87.1(4)
Ni1 P2 C59 C64 -141.6(4)
C20 P2 C59 C60 159.1(3)
C53 P2 C59 C60 -92.5(3)
Ni1 P2 C59 C60 38.7(3)
C64 C59 C60 C61 0.9(6)
P2 C59 C60 C61 -179.4(3)
C59 C60 C61 C62 -0.3(7)
C60 C61 C62 C63 -0.2(8)
C61 C62 C63 C64 0.0(8)
C60 C59 C64 C63 -1.1(7)
P2 C59 C64 C63 179.2(4)
C62 C63 C64 C59 0.6(8)
C70 C65 C66 C67 -0.5(9)
C65 C66 C67 C68 1.5(10)
C66 C67 C68 C69 0.2(9)
C67 C68 C69 C70 -2.9(9)
C68 C69 C70 C65 3.8(9)
C66 C65 C70 C69 -2.0(9)
